data_7250951
loop_
_publ_author_name
'Mingazhetdinova, Dilyara O.'
'Nefedova, Anna A.'
'Kozhikhov, Andrey A.'
'Agarkov, Artem S.'
'Litvinov, Igor A.'
'Frantsuzova, Lubov V.'
'Islamov, Daut R.'
'Solovieva, Svetlana E.'
'Antipin, Igor S.'

_publ_section_title
;
 Supramolecular interplay: how non-covalent bonds affect the crystal
 packing of 2-arylmethylidenethiazolo[3,2-a]pyrimidines
;
_journal_issue 42
_journal_name_full CrystEngComm
_journal_page_first 6884
_journal_page_last 6893
_journal_paper_doi 10.1039/D5CE00511F
_journal_volume 27
_journal_year 2025
_chemical_formula_moiety 'C23 H18 Br Cl N2 O3 S'
_chemical_formula_sum 'C23 H18 Br Cl N2 O3 S'
_chemical_formula_weight 517.81
_space_group_crystal_system triclinic
_space_group_IT_number 2
_space_group_name_Hall '-P 1'
_space_group_name_H-M_alt 'P -1'
_atom_sites_solution_hydrogens geom
_audit_creation_method SHELXL-2018/3
_audit_update_record
;
2025-05-16 deposited with the CCDC.	2025-09-16 downloaded from the CCDC.
;
_cell_angle_alpha 78.015(3)
_cell_angle_beta 85.853(3)
_cell_angle_gamma 88.601(3)
_cell_formula_units_Z 2
_cell_length_a 9.8663(8)
_cell_length_b 10.3740(9)
_cell_length_c 10.8917(9)
_cell_measurement_reflns_used 9664
_cell_measurement_temperature 100(2)
_cell_measurement_theta_max 31.04
_cell_measurement_theta_min 2.47
_cell_volume 1087.59(16)
_computing_cell_refinement 'Bruker SAINT'
_computing_data_collection 'Bruker APEX2'
_computing_data_reduction 'Bruker SAINT'
_computing_molecular_graphics 'Bruker SHELXTL'
_computing_publication_material 'Bruker SHELXTL'
_computing_structure_refinement 'SHELXL-2018/3 (Sheldrick, 2018)'
_computing_structure_solution 'SHELXT 2014/5 (Sheldrick, 2014)'
_diffrn_ambient_temperature 100(2)
_diffrn_measured_fraction_theta_full 0.998
_diffrn_measured_fraction_theta_max 0.997
_diffrn_measurement_device_type 'Bruker D8 QUEST'
_diffrn_measurement_method '\f and \w scans'
_diffrn_radiation_type MoK\a
_diffrn_radiation_wavelength 0.71073
_diffrn_reflns_av_R_equivalents 0.0533
_diffrn_reflns_av_unetI/netI 0.0290
_diffrn_reflns_Laue_measured_fraction_full 0.998
_diffrn_reflns_Laue_measured_fraction_max 0.997
_diffrn_reflns_limit_h_max 14
_diffrn_reflns_limit_h_min -14
_diffrn_reflns_limit_k_max 15
_diffrn_reflns_limit_k_min -15
_diffrn_reflns_limit_l_max 15
_diffrn_reflns_limit_l_min -15
_diffrn_reflns_number 59222
_diffrn_reflns_point_group_measured_fraction_full 0.998
_diffrn_reflns_point_group_measured_fraction_max 0.997
_diffrn_reflns_theta_full 25.242
_diffrn_reflns_theta_max 31.126
_diffrn_reflns_theta_min 1.916
_diffrn_source 'I\mS DIAMOND'
_exptl_absorpt_coefficient_mu 2.137
_exptl_absorpt_correction_T_max 0.7462
_exptl_absorpt_correction_T_min 0.5410
_exptl_absorpt_correction_type multi-scan
_exptl_crystal_colour orange
_exptl_crystal_density_diffrn 1.581
_exptl_crystal_description prismatic
_exptl_crystal_F_000 524
_exptl_crystal_size_max 0.35
_exptl_crystal_size_mid 0.30
_exptl_crystal_size_min 0.10
_refine_diff_density_max 2.449
_refine_diff_density_min -1.394
_refine_diff_density_rms 0.085
_refine_ls_extinction_method none
_refine_ls_goodness_of_fit_ref 1.063
_refine_ls_hydrogen_treatment constr
_refine_ls_matrix_type full
_refine_ls_number_parameters 282
_refine_ls_number_reflns 6974
_refine_ls_number_restraints 0
_refine_ls_restrained_S_all 1.063
_refine_ls_R_factor_all 0.0463
_refine_ls_R_factor_gt 0.0363
_refine_ls_shift/su_max 0.001
_refine_ls_shift/su_mean 0.000
_refine_ls_structure_factor_coef Fsqd
_refine_ls_weighting_details 'w=1/[\s^2^(Fo^2^)+(0.0292P)^2^+1.2397P] where P=(Fo^2^+2Fc^2^)/3'
_refine_ls_weighting_scheme calc
_refine_ls_wR_factor_gt 0.0833
_refine_ls_wR_factor_ref 0.0871
_reflns_Friedel_coverage 0.000
_reflns_number_gt 5936
_reflns_number_total 6974
_reflns_threshold_expression 'I > 2\s(I)'
_cod_data_source_file d5ce00511f2.cif
_cod_data_source_block shelx_CCDC4
_cod_depositor_comments 'Adding full bibliography for 7250946--7250954.cif.'
_cod_database_code 7250951
_shelx_shelxl_version_number 2018/3
_shelx_space_group_comment
;
The symmetry employed for this shelxl refinement is uniquely defined
by the following loop, which should always be used as a source of
symmetry information in preference to the above space-group names.
They are only intended as comments.
;

loop_
_space_group_symop_operation_xyz
'x, y, z'
'-x, -y, -z'

loop_
_atom_site_label
_atom_site_type_symbol
_atom_site_fract_x
_atom_site_fract_y
_atom_site_fract_z
_atom_site_U_iso_or_equiv
_atom_site_adp_type
_atom_site_occupancy
_atom_site_site_symmetry_order
_atom_site_calc_flag
_atom_site_refinement_flags_posn
_atom_site_refinement_flags_adp
_atom_site_refinement_flags_occupancy
_atom_site_disorder_assembly
_atom_site_disorder_group
C2 C 0.37287(17) 0.45394(16) 0.42625(15) 0.0147(3) Uani 1 1 d . . . . .
C3 C 0.46628(16) 0.34024(16) 0.42051(15) 0.0143(3) Uani 1 1 d . . . . .
C5 C 0.62838(16) 0.26017(16) 0.26433(15) 0.0140(3) Uani 1 1 d . . . . .
H5 H 0.680067 0.211648 0.335694 0.017 Uiso 1 1 calc R U . . .
C6 C 0.72906(17) 0.32606(17) 0.15960(15) 0.0167(3) Uani 1 1 d . . . . .
C7 C 0.70894(18) 0.45045(18) 0.09601(16) 0.0189(3) Uani 1 1 d . . . . .
C8A C 0.52775(17) 0.48403(16) 0.22971(15) 0.0154(3) Uani 1 1 d . . . . .
C9 C 0.28287(17) 0.45105(17) 0.52554(16) 0.0174(3) Uani 1 1 d . . . . .
H9 H 0.286524 0.374113 0.590149 0.021 Uiso 1 1 calc R U . . .
C10 C 0.18054(17) 0.54850(18) 0.54870(17) 0.0187(3) Uani 1 1 d . . . . .
C11 C 0.08117(19) 0.5112(2) 0.64682(17) 0.0240(4) Uani 1 1 d . . . . .
H11 H 0.084916 0.425427 0.698425 0.029 Uiso 1 1 calc R U . . .
C12 C -0.0229(2) 0.5969(2) 0.67042(19) 0.0275(4) Uani 1 1 d . . . . .
H12 H -0.091035 0.569542 0.736353 0.033 Uiso 1 1 calc R U . . .
C13 C -0.02646(18) 0.7221(2) 0.59721(19) 0.0240(4) Uani 1 1 d . . . . .
C14 C 0.0724(2) 0.7647(2) 0.5016(2) 0.0269(4) Uani 1 1 d . . . . .
H14 H 0.070074 0.852091 0.453122 0.032 Uiso 1 1 calc R U . . .
C15 C 0.17515(19) 0.67721(19) 0.4777(2) 0.0243(4) Uani 1 1 d . . . . .
H15 H 0.243078 0.705420 0.411803 0.029 Uiso 1 1 calc R U . . .
C16 C 0.53652(16) 0.16363(16) 0.22385(15) 0.0139(3) Uani 1 1 d . . . . .
C17 C 0.51583(18) 0.03908(16) 0.29835(16) 0.0172(3) Uani 1 1 d . . . . .
H17 H 0.560527 0.013750 0.374172 0.021 Uiso 1 1 calc R U . . .
C18 C 0.43015(18) -0.04883(17) 0.26276(16) 0.0186(3) Uani 1 1 d . . . . .
H18 H 0.416469 -0.134449 0.313327 0.022 Uiso 1 1 calc R U . . .
C19 C 0.36515(17) -0.00996(17) 0.15281(16) 0.0164(3) Uani 1 1 d . . . . .
C20 C 0.38416(18) 0.11343(17) 0.07697(16) 0.0184(3) Uani 1 1 d . . . . .
H20 H 0.338698 0.138606 0.001557 0.022 Uiso 1 1 calc R U . . .
C21 C 0.47098(17) 0.19997(17) 0.11302(15) 0.0172(3) Uani 1 1 d . . . . .
H21 H 0.485721 0.284906 0.061381 0.021 Uiso 1 1 calc R U . . .
C22 C 0.84391(18) 0.24092(19) 0.12786(17) 0.0203(3) Uani 1 1 d . . . . .
C23 C 0.9293(2) 0.0211(2) 0.1734(2) 0.0289(4) Uani 1 1 d . . . . .
H23A H 1.016033 0.030059 0.211155 0.035 Uiso 1 1 calc R U . . .
H23B H 0.947722 0.031586 0.081326 0.035 Uiso 1 1 calc R U . . .
C24 C 0.8687(3) -0.1105(2) 0.2279(3) 0.0401(5) Uani 1 1 d . . . . .
H24A H 0.850774 -0.119650 0.318915 0.060 Uiso 1 1 calc R U . . .
H24B H 0.932273 -0.179895 0.211054 0.060 Uiso 1 1 calc R U . . .
H24C H 0.783403 -0.118479 0.189366 0.060 Uiso 1 1 calc R U . . .
C25 C 0.7971(2) 0.5229(2) -0.01225(19) 0.0294(4) Uani 1 1 d . . . . .
H25A H 0.850378 0.588523 0.015869 0.044 Uiso 1 1 calc R U . . .
H25B H 0.740106 0.567384 -0.078732 0.044 Uiso 1 1 calc R U . . .
H25C H 0.858635 0.460536 -0.044976 0.044 Uiso 1 1 calc R U . . .
Br1 Br -0.17137(2) 0.83793(2) 0.62633(2) 0.03320(7) Uani 1 1 d . . . . .
Cl19 Cl 0.25606(4) -0.11987(4) 0.10965(4) 0.02186(9) Uani 1 1 d . . . . .
N4 N 0.54511(14) 0.36394(13) 0.30816(13) 0.0140(2) Uani 1 1 d . . . . .
N8 N 0.59810(16) 0.52930(15) 0.12781(14) 0.0192(3) Uani 1 1 d . . . . .
O3 O 0.47432(13) 0.24036(12) 0.50004(11) 0.0187(2) Uani 1 1 d . . . . .
O22 O 0.93482(15) 0.27066(15) 0.04750(16) 0.0323(3) Uani 1 1 d . . . . .
O23 O 0.83233(14) 0.12034(14) 0.20106(13) 0.0238(3) Uani 1 1 d . . . . .
S1 S 0.39690(4) 0.57587(4) 0.28921(4) 0.01776(9) Uani 1 1 d . . . . .

loop_
_atom_site_aniso_label
_atom_site_aniso_U_11
_atom_site_aniso_U_22
_atom_site_aniso_U_33
_atom_site_aniso_U_23
_atom_site_aniso_U_13
_atom_site_aniso_U_12
C2 0.0166(7) 0.0136(7) 0.0145(7) -0.0032(5) -0.0031(6) -0.0005(5)
C3 0.0156(7) 0.0155(7) 0.0123(7) -0.0040(5) -0.0017(5) -0.0011(5)
C5 0.0147(7) 0.0151(7) 0.0124(7) -0.0038(5) -0.0013(5) 0.0017(5)
C6 0.0144(7) 0.0220(8) 0.0152(7) -0.0067(6) -0.0007(6) -0.0022(6)
C7 0.0176(7) 0.0237(8) 0.0147(7) -0.0024(6) -0.0001(6) -0.0039(6)
C8A 0.0177(7) 0.0137(7) 0.0147(7) -0.0022(6) -0.0029(6) 0.0002(6)
C9 0.0175(7) 0.0187(8) 0.0171(7) -0.0060(6) -0.0011(6) -0.0023(6)
C10 0.0155(7) 0.0235(8) 0.0199(8) -0.0106(7) -0.0009(6) -0.0016(6)
C11 0.0226(9) 0.0330(10) 0.0173(8) -0.0080(7) 0.0005(7) 0.0004(7)
C12 0.0206(9) 0.0417(11) 0.0222(9) -0.0133(8) 0.0038(7) 0.0004(8)
C13 0.0159(8) 0.0323(10) 0.0297(9) -0.0206(8) -0.0005(7) 0.0012(7)
C14 0.0200(8) 0.0229(9) 0.0394(11) -0.0123(8) 0.0029(8) 0.0002(7)
C15 0.0188(8) 0.0214(8) 0.0335(10) -0.0105(7) 0.0063(7) -0.0018(7)
C16 0.0140(7) 0.0150(7) 0.0132(7) -0.0040(5) -0.0012(5) 0.0025(5)
C17 0.0211(8) 0.0157(7) 0.0149(7) -0.0016(6) -0.0062(6) 0.0018(6)
C18 0.0222(8) 0.0144(7) 0.0183(8) -0.0005(6) -0.0038(6) 0.0002(6)
C19 0.0153(7) 0.0170(7) 0.0184(7) -0.0068(6) -0.0023(6) 0.0006(6)
C20 0.0199(8) 0.0212(8) 0.0139(7) -0.0022(6) -0.0051(6) 0.0006(6)
C21 0.0190(8) 0.0185(8) 0.0136(7) -0.0016(6) -0.0020(6) -0.0004(6)
C22 0.0148(7) 0.0265(9) 0.0232(8) -0.0127(7) -0.0024(6) -0.0016(6)
C23 0.0247(9) 0.0350(11) 0.0304(10) -0.0151(8) -0.0056(8) 0.0141(8)
C24 0.0385(12) 0.0325(12) 0.0517(14) -0.0146(10) -0.0066(11) 0.0107(10)
C25 0.0247(9) 0.0364(11) 0.0216(9) 0.0046(8) 0.0061(7) -0.0043(8)
Br1 0.01901(10) 0.04008(13) 0.04758(14) -0.02756(10) 0.00292(8) 0.00372(8)
Cl19 0.02077(19) 0.02096(19) 0.0264(2) -0.00869(16) -0.00690(16) -0.00148(15)
N4 0.0167(6) 0.0128(6) 0.0126(6) -0.0028(5) -0.0010(5) 0.0009(5)
N8 0.0220(7) 0.0183(7) 0.0156(6) 0.0004(5) -0.0006(5) -0.0010(5)
O3 0.0239(6) 0.0167(6) 0.0143(5) -0.0004(4) -0.0015(5) 0.0014(5)
O22 0.0223(7) 0.0330(8) 0.0430(9) -0.0157(7) 0.0131(6) -0.0063(6)
O23 0.0215(6) 0.0282(7) 0.0217(6) -0.0066(5) -0.0014(5) 0.0101(5)
S1 0.0222(2) 0.01357(18) 0.01678(18) -0.00196(14) -0.00108(15) 0.00324(14)

loop_
_atom_type_symbol
_atom_type_description
_atom_type_scat_dispersion_real
_atom_type_scat_dispersion_imag
_atom_type_scat_source
C C 0.0033 0.0016 'International Tables Vol C Tables 4.2.6.8 and 6.1.1.4'
H H 0.0000 0.0000 'International Tables Vol C Tables 4.2.6.8 and 6.1.1.4'
Br Br -0.2901 2.4595 'International Tables Vol C Tables 4.2.6.8 and 6.1.1.4'
Cl Cl 0.1484 0.1585 'International Tables Vol C Tables 4.2.6.8 and 6.1.1.4'
N N 0.0061 0.0033 'International Tables Vol C Tables 4.2.6.8 and 6.1.1.4'
O O 0.0106 0.0060 'International Tables Vol C Tables 4.2.6.8 and 6.1.1.4'
S S 0.1246 0.1234 'International Tables Vol C Tables 4.2.6.8 and 6.1.1.4'

loop_
_geom_angle_atom_site_label_1
_geom_angle_atom_site_label_2
_geom_angle_atom_site_label_3
_geom_angle
_geom_angle_site_symmetry_1
_geom_angle_site_symmetry_3
_geom_angle_publ_flag
C9 C2 C3 120.46(15) . . ?
C9 C2 S1 129.05(14) . . ?
C3 C2 S1 110.45(11) . . ?
O3 C3 N4 123.52(15) . . ?
O3 C3 C2 126.64(15) . . ?
N4 C3 C2 109.85(13) . . ?
N4 C5 C6 108.17(13) . . ?
N4 C5 C16 109.59(13) . . ?
C6 C5 C16 113.11(13) . . ?
N4 C5 H5 108.6 . . ?
C6 C5 H5 108.6 . . ?
C16 C5 H5 108.6 . . ?
C7 C6 C22 123.39(16) . . ?
C7 C6 C5 121.38(15) . . ?
C22 C6 C5 115.11(15) . . ?
C6 C7 N8 122.25(15) . . ?
C6 C7 C25 126.14(17) . . ?
N8 C7 C25 111.61(16) . . ?
N8 C8A N4 126.31(16) . . ?
N8 C8A S1 122.13(13) . . ?
N4 C8A S1 111.52(12) . . ?
C2 C9 C10 129.56(16) . . ?
C2 C9 H9 115.2 . . ?
C10 C9 H9 115.2 . . ?
C11 C10 C15 117.89(17) . . ?
C11 C10 C9 118.21(17) . . ?
C15 C10 C9 123.90(16) . . ?
C12 C11 C10 121.27(19) . . ?
C12 C11 H11 119.4 . . ?
C10 C11 H11 119.4 . . ?
C13 C12 C11 119.24(18) . . ?
C13 C12 H12 120.4 . . ?
C11 C12 H12 120.4 . . ?
C12 C13 C14 121.46(18) . . ?
C12 C13 Br1 119.34(14) . . ?
C14 C13 Br1 119.19(16) . . ?
C13 C14 C15 118.73(19) . . ?
C13 C14 H14 120.6 . . ?
C15 C14 H14 120.6 . . ?
C14 C15 C10 121.36(18) . . ?
C14 C15 H15 119.3 . . ?
C10 C15 H15 119.3 . . ?
C17 C16 C21 119.50(15) . . ?
C17 C16 C5 120.17(14) . . ?
C21 C16 C5 120.32(15) . . ?
C16 C17 C18 120.39(15) . . ?
C16 C17 H17 119.8 . . ?
C18 C17 H17 119.8 . . ?
C19 C18 C17 119.02(16) . . ?
C19 C18 H18 120.5 . . ?
C17 C18 H18 120.5 . . ?
C18 C19 C20 121.70(16) . . ?
C18 C19 Cl19 118.83(13) . . ?
C20 C19 Cl19 119.47(13) . . ?
C19 C20 C21 118.72(15) . . ?
C19 C20 H20 120.6 . . ?
C21 C20 H20 120.6 . . ?
C20 C21 C16 120.66(16) . . ?
C20 C21 H21 119.7 . . ?
C16 C21 H21 119.7 . . ?
O22 C22 O23 122.91(17) . . ?
O22 C22 C6 127.10(18) . . ?
O23 C22 C6 109.98(15) . . ?
O23 C23 C24 107.50(18) . . ?
O23 C23 H23A 110.2 . . ?
C24 C23 H23A 110.2 . . ?
O23 C23 H23B 110.2 . . ?
C24 C23 H23B 110.2 . . ?
H23A C23 H23B 108.5 . . ?
C23 C24 H24A 109.5 . . ?
C23 C24 H24B 109.5 . . ?
H24A C24 H24B 109.5 . . ?
C23 C24 H24C 109.5 . . ?
H24A C24 H24C 109.5 . . ?
H24B C24 H24C 109.5 . . ?
C7 C25 H25A 109.5 . . ?
C7 C25 H25B 109.5 . . ?
H25A C25 H25B 109.5 . . ?
C7 C25 H25C 109.5 . . ?
H25A C25 H25C 109.5 . . ?
H25B C25 H25C 109.5 . . ?
C8A N4 C3 116.59(14) . . ?
C8A N4 C5 120.35(13) . . ?
C3 N4 C5 122.42(13) . . ?
C8A N8 C7 116.61(15) . . ?
C22 O23 C23 116.85(15) . . ?
C2 S1 C8A 91.45(8) . . ?

loop_
_geom_bond_atom_site_label_1
_geom_bond_atom_site_label_2
_geom_bond_distance
_geom_bond_site_symmetry_2
_geom_bond_publ_flag
C2 C9 1.344(2) . ?
C2 C3 1.488(2) . ?
C2 S1 1.7503(17) . ?
C3 O3 1.210(2) . ?
C3 N4 1.382(2) . ?
C5 N4 1.475(2) . ?
C5 C6 1.517(2) . ?
C5 C16 1.518(2) . ?
C5 H5 1.0000 . ?
C6 C7 1.349(3) . ?
C6 C22 1.485(2) . ?
C7 N8 1.416(2) . ?
C7 C25 1.492(2) . ?
C8A N8 1.274(2) . ?
C8A N4 1.371(2) . ?
C8A S1 1.7521(17) . ?
C9 C10 1.457(2) . ?
C9 H9 0.9500 . ?
C10 C11 1.396(2) . ?
C10 C15 1.399(3) . ?
C11 C12 1.387(3) . ?
C11 H11 0.9500 . ?
C12 C13 1.376(3) . ?
C12 H12 0.9500 . ?
C13 C14 1.384(3) . ?
C13 Br1 1.8968(18) . ?
C14 C15 1.391(3) . ?
C14 H14 0.9500 . ?
C15 H15 0.9500 . ?
C16 C17 1.387(2) . ?
C16 C21 1.389(2) . ?
C17 C18 1.389(2) . ?
C17 H17 0.9500 . ?
C18 C19 1.381(2) . ?
C18 H18 0.9500 . ?
C19 C20 1.381(2) . ?
C19 Cl19 1.7423(17) . ?
C20 C21 1.388(2) . ?
C20 H20 0.9500 . ?
C21 H21 0.9500 . ?
C22 O22 1.206(2) . ?
C22 O23 1.339(2) . ?
C23 O23 1.451(2) . ?
C23 C24 1.492(3) . ?
C23 H23A 0.9900 . ?
C23 H23B 0.9900 . ?
C24 H24A 0.9800 . ?
C24 H24B 0.9800 . ?
C24 H24C 0.9800 . ?
C25 H25A 0.9800 . ?
C25 H25B 0.9800 . ?
C25 H25C 0.9800 . ?
